data_2013958
loop_
_publ_author_name
'Borkowski, Lauren A.'
'Cahill, Christopher L.'

_publ_section_title Poly[[aquaneodymium(III)]-\m~3~-decane-1,10-dicarboxylato-\m~3~-9-carboxynonanecarboxylato]
_journal_issue 4
_journal_name_full 'Acta Crystallographica Section C'
_journal_page_first m159
_journal_page_last m161
_journal_paper_doi 10.1107/S0108270104003427
_journal_volume 60
_journal_year 2004
_chemical_formula_iupac '[Nd (C10 H16 O4) (C10 H17 O4) (H2 O)]'
_chemical_formula_moiety 'C20 H35 Nd O9'
_chemical_formula_sum 'C20 H35 Nd O9'
_chemical_formula_weight 563.72
_space_group_IT_number 2
_symmetry_cell_setting triclinic
_symmetry_space_group_name_Hall '-P 1'
_symmetry_space_group_name_H-M 'P -1'
_atom_sites_solution_hydrogens geom
_atom_sites_solution_primary direct
_atom_sites_solution_secondary difmap
_cell_angle_alpha 97.991(2)
_cell_angle_beta 100.883(2)
_cell_angle_gamma 97.866(2)
_cell_formula_units_Z 2
_cell_length_a 8.4365(5)
_cell_length_b 9.0109(7)
_cell_length_c 15.4080(13)
_cell_measurement_reflns_used 1466
_cell_measurement_temperature 298(2)
_cell_measurement_theta_max 21.47
_cell_measurement_theta_min 2.31
_cell_volume 1122.95(15)
_computing_cell_refinement 'SAINT (Bruker, 1998)'
_computing_data_collection 'SMART (Bruker, 1998)'
_computing_data_reduction SAINT
_computing_molecular_graphics 'CrystalMaker (CrystalMaker Software, 2003)'
_computing_publication_material 'WinGX (Farrugia, 1999)'
_computing_structure_refinement 'SHELXL97 (Sheldrick, 1997)'
_computing_structure_solution 'SIR92 (Altomare et al., 1993)'
_diffrn_ambient_temperature 293(2)
_diffrn_measured_fraction_theta_full 0.994
_diffrn_measured_fraction_theta_max 0.994
_diffrn_measurement_device_type 'Bruker APEX CCD area-detector'
_diffrn_measurement_method '\w and \f'
_diffrn_radiation_monochromator graphite
_diffrn_radiation_source 'fine-focus sealed tube'
_diffrn_radiation_type MoK\a
_diffrn_radiation_wavelength 0.71073
_diffrn_reflns_av_R_equivalents 0.0576
_diffrn_reflns_av_sigmaI/netI 0.1133
_diffrn_reflns_limit_h_max 4
_diffrn_reflns_limit_h_min -11
_diffrn_reflns_limit_k_max 11
_diffrn_reflns_limit_k_min -11
_diffrn_reflns_limit_l_max 20
_diffrn_reflns_limit_l_min -19
_diffrn_reflns_number 9349
_diffrn_reflns_theta_full 27.88
_diffrn_reflns_theta_max 27.88
_diffrn_reflns_theta_min 2.32
_exptl_absorpt_coefficient_mu 2.359
_exptl_absorpt_correction_T_max 0.910
_exptl_absorpt_correction_T_min 0.820
_exptl_absorpt_correction_type empirical
_exptl_absorpt_process_details '(SADABS; Sheldrick, 2002)'
_exptl_crystal_colour purple
_exptl_crystal_density_diffrn 1.667
_exptl_crystal_density_meas ?
_exptl_crystal_density_method 'not measured'
_exptl_crystal_description blade
_exptl_crystal_F_000 574
_exptl_crystal_size_max 0.13
_exptl_crystal_size_mid 0.07
_exptl_crystal_size_min 0.04
_refine_diff_density_max 1.143
_refine_diff_density_min -1.679
_refine_ls_extinction_method none
_refine_ls_goodness_of_fit_ref 0.978
_refine_ls_hydrogen_treatment constr
_refine_ls_matrix_type full
_refine_ls_number_parameters 272
_refine_ls_number_reflns 5314
_refine_ls_number_restraints 0
_refine_ls_restrained_S_all 0.978
_refine_ls_R_factor_all 0.0702
_refine_ls_R_factor_gt 0.0589
_refine_ls_shift/su_max 0.001
_refine_ls_shift/su_mean 0.000
_refine_ls_structure_factor_coef Fsqd
_refine_ls_weighting_details 'w = 1/[\s^2^(Fo^2^)+(0.0276P)^2^] where P=(Fo^2^+2Fc^2^)/3'
_refine_ls_weighting_scheme calc
_refine_ls_wR_factor_gt 0.1030
_refine_ls_wR_factor_ref 0.1081
_reflns_number_gt 4396
_reflns_number_total 5314
_reflns_threshold_expression I>2\s(I)
_cod_data_source_file fg1733.cif
_cod_data_source_block I
_cod_depositor_comments
;
The following automatic conversions were performed:

'_exptl_crystal_density_meas' value 'not measured' was changed to '?'
- the value is perceived as not measured.

Automatic conversion script
Id: cif_fix_values 3008 2015-01-20 13:52:24Z robertas 
;
_cod_original_cell_volume 1122.95(14)
_cod_original_sg_symbol_H-M P-1
_cod_database_code 2013958

loop_
_symmetry_equiv_pos_as_xyz
'x, y, z'
'-x, -y, -z'

loop_
_atom_site_label
_atom_site_fract_x
_atom_site_fract_y
_atom_site_fract_z
_atom_site_U_iso_or_equiv
_atom_site_adp_type
_atom_site_calc_flag
_atom_site_refinement_flags
_atom_site_occupancy
_atom_site_disorder_assembly
_atom_site_disorder_group
_atom_site_type_symbol
Nd1 0.75067(4) 0.52135(4) 0.49793(2) 0.02235(11) Uani d . 1 . . Nd
O1 0.6374(5) 0.6903(5) 0.4025(3) 0.0382(11) Uani d . 1 . . O
O2 0.6247(6) 0.9290(6) 0.4577(3) 0.0475(13) Uani d . 1 . . O
O3 0.0268(4) 0.4484(5) -0.4203(3) 0.0304(10) Uani d . 1 . . O
O4 -0.1578(5) 0.4908(6) -0.3418(3) 0.0397(12) Uani d . 1 . . O
O5 0.4550(5) 0.3875(5) 0.4245(3) 0.0305(10) Uani d . 1 . . O
O6 0.6403(5) 0.3627(5) 0.3429(3) 0.0348(11) Uani d . 1 . . O
O7 -0.0773(5) -0.2391(6) -0.4279(3) 0.0449(13) Uani d . 1 . . O
O8 -0.1466(8) -0.0130(6) -0.4114(4) 0.0670(18) Uani d . 1 . . O
H8 -0.1988 -0.0394 -0.4632 0.101 Uiso calc R 1 . . H
O9 0.7299(6) 0.2407(5) 0.5067(4) 0.0484(13) Uani d . 1 . . O
C1 0.5847(7) 0.8108(8) 0.3968(4) 0.0316(15) Uani d . 1 . . C
C2 0.4666(8) 0.8302(8) 0.3133(4) 0.0373(16) Uani d . 1 . . C
H2A 0.3636 0.8458 0.3294 0.045 Uiso calc R 1 . . H
H2B 0.5104 0.9213 0.2930 0.045 Uiso calc R 1 . . H
C3 0.4330(8) 0.6989(8) 0.2367(4) 0.0368(16) Uani d . 1 . . C
H3A 0.3770 0.6102 0.2542 0.044 Uiso calc R 1 . . H
H3B 0.5365 0.6755 0.2246 0.044 Uiso calc R 1 . . H
C4 0.3304(8) 0.7301(9) 0.1515(5) 0.0430(18) Uani d . 1 . . C
H4A 0.2244 0.7465 0.1629 0.052 Uiso calc R 1 . . H
H4B 0.3827 0.8235 0.1370 0.052 Uiso calc R 1 . . H
C5 0.3041(8) 0.6069(8) 0.0716(5) 0.0421(18) Uani d . 1 . . C
H5A 0.2439 0.5157 0.0844 0.051 Uiso calc R 1 . . H
H5B 0.4101 0.5846 0.0634 0.051 Uiso calc R 1 . . H
C6 0.2135(9) 0.6417(9) -0.0153(4) 0.049(2) Uani d . 1 . . C
H6A 0.1054 0.6594 -0.0083 0.059 Uiso calc R 1 . . H
H6B 0.2710 0.7350 -0.0273 0.059 Uiso calc R 1 . . H
C7 0.1953(8) 0.5187(8) -0.0948(4) 0.0410(18) Uani d . 1 . . C
H7A 0.1401 0.4250 -0.0822 0.049 Uiso calc R 1 . . H
H7B 0.3035 0.5027 -0.1026 0.049 Uiso calc R 1 . . H
C8 0.1011(8) 0.5517(8) -0.1820(5) 0.0420(18) Uani d . 1 . . C
H8A -0.0089 0.5627 -0.1752 0.050 Uiso calc R 1 . . H
H8B 0.1532 0.6480 -0.1931 0.050 Uiso calc R 1 . . H
C9 0.0897(8) 0.4331(8) -0.2619(4) 0.0365(16) Uani d . 1 . . C
H9A 0.0475 0.3349 -0.2488 0.044 Uiso calc R 1 . . H
H9B 0.1988 0.4292 -0.2727 0.044 Uiso calc R 1 . . H
C10 -0.0181(7) 0.4602(7) -0.3460(4) 0.0284(14) Uani d . 1 . . C
C11 0.4945(7) 0.3421(7) 0.3505(4) 0.0281(14) Uani d . 1 . . C
C12 0.3637(7) 0.2572(8) 0.2728(4) 0.0336(15) Uani d . 1 . . C
H12A 0.2709 0.3106 0.2676 0.040 Uiso calc R 1 . . H
H12B 0.3274 0.1575 0.2860 0.040 Uiso calc R 1 . . H
C13 0.4144(8) 0.2366(8) 0.1823(4) 0.0393(17) Uani d . 1 . . C
H13A 0.4596 0.3350 0.1707 0.047 Uiso calc R 1 . . H
H13B 0.4994 0.1739 0.1848 0.047 Uiso calc R 1 . . H
C14 0.2719(7) 0.1633(8) 0.1064(4) 0.0364(16) Uani d . 1 . . C
H14A 0.1860 0.2247 0.1057 0.044 Uiso calc R 1 . . H
H14B 0.2288 0.0642 0.1179 0.044 Uiso calc R 1 . . H
C15 0.3144(7) 0.1436(8) 0.0140(4) 0.0392(17) Uani d . 1 . . C
H15A 0.3605 0.2420 0.0030 0.047 Uiso calc R 1 . . H
H15B 0.3976 0.0792 0.0138 0.047 Uiso calc R 1 . . H
C16 0.1691(7) 0.0745(8) -0.0614(4) 0.0355(16) Uani d . 1 . . C
H16A 0.0865 0.1396 -0.0614 0.043 Uiso calc R 1 . . H
H16B 0.1222 -0.0233 -0.0498 0.043 Uiso calc R 1 . . H
C17 0.2094(8) 0.0523(9) -0.1543(4) 0.0404(17) Uani d . 1 . . C
H17A 0.2567 0.1497 -0.1662 0.048 Uiso calc R 1 . . H
H17B 0.2908 -0.0140 -0.1550 0.048 Uiso calc R 1 . . H
C18 0.0616(8) -0.0152(8) -0.2277(4) 0.0356(16) Uani d . 1 . . C
H18A -0.0191 0.0518 -0.2273 0.043 Uiso calc R 1 . . H
H18B 0.0135 -0.1119 -0.2152 0.043 Uiso calc R 1 . . H
C19 0.1005(7) -0.0399(8) -0.3206(4) 0.0391(17) Uani d . 1 . . C
H19A 0.1495 0.0564 -0.3333 0.047 Uiso calc R 1 . . H
H19B 0.1798 -0.1083 -0.3217 0.047 Uiso calc R 1 . . H
C20 -0.0513(8) -0.1060(8) -0.3929(5) 0.0353(16) Uani d . 1 . . C

loop_
_atom_site_aniso_label
_atom_site_aniso_U_11
_atom_site_aniso_U_22
_atom_site_aniso_U_33
_atom_site_aniso_U_12
_atom_site_aniso_U_13
_atom_site_aniso_U_23
Nd1 0.01836(15) 0.02859(19) 0.01820(18) 0.00459(12) 0.00131(12) 0.00036(13)
O1 0.039(3) 0.041(3) 0.029(3) 0.014(2) -0.007(2) 0.001(2)
O2 0.059(3) 0.042(3) 0.030(3) 0.022(3) -0.015(2) -0.010(2)
O3 0.022(2) 0.048(3) 0.020(2) 0.0057(19) 0.0033(18) 0.004(2)
O4 0.027(2) 0.072(4) 0.022(3) 0.020(2) 0.004(2) 0.007(2)
O5 0.025(2) 0.041(3) 0.023(2) 0.0068(19) 0.0014(19) -0.001(2)
O6 0.027(2) 0.053(3) 0.019(2) 0.001(2) 0.0045(19) -0.006(2)
O7 0.034(3) 0.041(3) 0.046(3) 0.005(2) -0.011(2) -0.011(2)
O8 0.086(4) 0.048(4) 0.044(4) 0.020(3) -0.032(3) -0.016(3)
O9 0.044(3) 0.035(3) 0.058(4) 0.007(2) -0.009(3) 0.006(2)
C1 0.028(3) 0.041(4) 0.025(4) 0.005(3) 0.005(3) 0.004(3)
C2 0.040(4) 0.046(4) 0.027(4) 0.018(3) 0.001(3) 0.008(3)
C3 0.043(4) 0.047(4) 0.020(3) 0.011(3) -0.001(3) 0.009(3)
C4 0.038(4) 0.057(5) 0.028(4) 0.012(3) -0.004(3) 0.001(3)
C5 0.044(4) 0.052(5) 0.026(4) 0.007(4) -0.001(3) 0.003(3)
C6 0.057(5) 0.067(6) 0.018(4) 0.020(4) -0.006(3) 0.003(4)
C7 0.043(4) 0.056(5) 0.025(4) 0.018(4) 0.003(3) 0.009(3)
C8 0.043(4) 0.048(5) 0.033(4) 0.014(3) -0.003(3) 0.008(3)
C9 0.036(4) 0.057(5) 0.019(3) 0.018(3) 0.001(3) 0.012(3)
C10 0.028(3) 0.036(4) 0.022(3) 0.007(3) 0.004(3) 0.004(3)
C11 0.024(3) 0.031(4) 0.024(3) 0.002(3) -0.001(3) -0.001(3)
C12 0.025(3) 0.046(4) 0.026(4) 0.004(3) 0.004(3) -0.002(3)
C13 0.030(3) 0.053(5) 0.025(4) -0.004(3) -0.002(3) -0.009(3)
C14 0.033(3) 0.051(5) 0.018(3) 0.006(3) -0.002(3) -0.007(3)
C15 0.031(3) 0.054(5) 0.026(4) 0.006(3) 0.000(3) -0.007(3)
C16 0.034(3) 0.043(4) 0.023(4) 0.001(3) -0.001(3) -0.003(3)
C17 0.032(3) 0.055(5) 0.026(4) 0.003(3) 0.000(3) -0.006(3)
C18 0.035(4) 0.045(4) 0.022(4) 0.005(3) -0.001(3) 0.003(3)
C19 0.029(3) 0.054(5) 0.026(4) -0.006(3) 0.002(3) -0.004(3)
C20 0.033(3) 0.043(4) 0.025(4) -0.002(3) 0.007(3) -0.003(3)

loop_
_atom_type_symbol
_atom_type_description
_atom_type_scat_dispersion_real
_atom_type_scat_dispersion_imag
_atom_type_scat_source
C C 0.0033 0.0016 'International Tables Vol C Tables 4.2.6.8 and 6.1.1.4'
H H 0.0000 0.0000 'International Tables Vol C Tables 4.2.6.8 and 6.1.1.4'
O O 0.0106 0.0060 'International Tables Vol C Tables 4.2.6.8 and 6.1.1.4'
Nd Nd -0.1943 3.0179 'International Tables Vol C Tables 4.2.6.8 and 6.1.1.4'

loop_
_geom_angle_atom_site_label_1
_geom_angle_atom_site_label_2
_geom_angle_atom_site_label_3
_geom_angle_site_symmetry_1
_geom_angle_site_symmetry_3
_geom_angle
O3 Nd1 O1 2_665 . 83.76(15)
O3 Nd1 O7 2_665 1_666 74.41(16)
O1 Nd1 O7 . 1_666 80.15(16)
O3 Nd1 O5 2_665 2_666 154.29(15)
O1 Nd1 O5 . 2_666 77.68(15)
O7 Nd1 O5 1_666 2_666 84.92(15)
O3 Nd1 O4 2_665 1_656 113.10(13)
O1 Nd1 O4 . 1_656 143.68(16)
O7 Nd1 O4 1_666 1_656 74.47(17)
O5 Nd1 O4 2_666 1_656 74.62(13)
O3 Nd1 O9 2_665 . 99.73(16)
O1 Nd1 O9 . . 140.50(16)
O7 Nd1 O9 1_666 . 138.94(16)
O5 Nd1 O9 2_666 . 105.92(15)
O4 Nd1 O9 1_656 . 70.83(17)
O3 Nd1 O6 2_665 . 74.79(13)
O1 Nd1 O6 . . 73.45(15)
O7 Nd1 O6 1_666 . 141.12(16)
O5 Nd1 O6 2_666 . 115.77(13)
O4 Nd1 O6 1_656 . 140.55(16)
O9 Nd1 O6 . . 69.73(16)
O3 Nd1 O5 2_665 . 124.94(13)
O1 Nd1 O5 . . 74.56(14)
O7 Nd1 O5 1_666 . 145.22(14)
O5 Nd1 O5 2_666 . 66.78(16)
O4 Nd1 O5 1_656 . 114.16(14)
O9 Nd1 O5 . . 71.38(14)
O6 Nd1 O5 . . 50.76(13)
O3 Nd1 O3 2_665 1_656 65.03(16)
O1 Nd1 O3 . 1_656 143.86(14)
O7 Nd1 O3 1_666 1_656 74.45(14)
O5 Nd1 O3 2_666 1_656 124.18(13)
O4 Nd1 O3 1_656 1_656 50.14(13)
O9 Nd1 O3 . 1_656 66.69(14)
O6 Nd1 O3 . 1_656 112.41(13)
O5 Nd1 O3 . 1_656 138.06(13)
O3 Nd1 C11 2_665 . 99.36(15)
O1 Nd1 C11 . . 70.91(16)
O7 Nd1 C11 1_666 . 150.94(17)
O5 Nd1 C11 2_666 . 91.28(16)
O4 Nd1 C11 1_656 . 132.12(17)
O9 Nd1 C11 . . 69.70(17)
O6 Nd1 C11 . . 25.08(14)
O5 Nd1 C11 . . 25.75(14)
O3 Nd1 C11 1_656 . 129.44(16)
O3 Nd1 C10 2_665 1_656 89.11(16)
O1 Nd1 C10 . 1_656 152.29(17)
O7 Nd1 C10 1_666 1_656 72.15(17)
O5 Nd1 C10 2_666 1_656 99.09(15)
O4 Nd1 C10 1_656 1_656 24.84(14)
O9 Nd1 C10 . 1_656 67.10(16)
O6 Nd1 C10 . 1_656 130.20(16)
O5 Nd1 C10 . 1_656 129.96(16)
O3 Nd1 C10 1_656 1_656 25.32(13)
C11 Nd1 C10 . 1_656 136.78(18)
C1 O1 Nd1 . . 148.0(4)
C10 O3 Nd1 . 2_665 147.5(4)
C10 O3 Nd1 . 1_454 91.7(3)
Nd1 O3 Nd1 2_665 1_454 114.97(16)
C10 O4 Nd1 . 1_454 98.3(4)
C11 O5 Nd1 . 2_666 148.2(4)
C11 O5 Nd1 . . 92.6(3)
Nd1 O5 Nd1 2_666 . 113.22(16)
C11 O6 Nd1 . . 95.3(4)
C20 O7 Nd1 . 1_444 154.7(4)
C20 O8 H8 . . 109.5
O1 C1 O2 . . 124.5(6)
O1 C1 C2 . . 121.3(6)
O2 C1 C2 . . 114.1(6)
C3 C2 C1 . . 115.0(5)
C3 C2 H2A . . 108.5
C1 C2 H2A . . 108.5
C3 C2 H2B . . 108.5
C1 C2 H2B . . 108.5
H2A C2 H2B . . 107.5
C2 C3 C4 . . 113.3(6)
C2 C3 H3A . . 108.9
C4 C3 H3A . . 108.9
C2 C3 H3B . . 108.9
C4 C3 H3B . . 108.9
H3A C3 H3B . . 107.7
C5 C4 C3 . . 115.1(6)
C5 C4 H4A . . 108.5
C3 C4 H4A . . 108.5
C5 C4 H4B . . 108.5
C3 C4 H4B . . 108.5
H4A C4 H4B . . 107.5
C4 C5 C6 . . 115.6(6)
C4 C5 H5A . . 108.4
C6 C5 H5A . . 108.4
C4 C5 H5B . . 108.4
C6 C5 H5B . . 108.4
H5A C5 H5B . . 107.4
C7 C6 C5 . . 114.3(6)
C7 C6 H6A . . 108.7
C5 C6 H6A . . 108.7
C7 C6 H6B . . 108.7
C5 C6 H6B . . 108.7
H6A C6 H6B . . 107.6
C6 C7 C8 . . 114.5(6)
C6 C7 H7A . . 108.6
C8 C7 H7A . . 108.6
C6 C7 H7B . . 108.6
C8 C7 H7B . . 108.6
H7A C7 H7B . . 107.6
C9 C8 C7 . . 114.7(6)
C9 C8 H8A . . 108.6
C7 C8 H8A . . 108.6
C9 C8 H8B . . 108.6
C7 C8 H8B . . 108.6
H8A C8 H8B . . 107.6
C8 C9 C10 . . 113.8(6)
C8 C9 H9A . . 108.8
C10 C9 H9A . . 108.8
C8 C9 H9B . . 108.8
C10 C9 H9B . . 108.8
H9A C9 H9B . . 107.7
O4 C10 O3 . . 119.9(6)
O4 C10 C9 . . 118.4(6)
O3 C10 C9 . . 121.7(5)
O4 C10 Nd1 . 1_454 56.9(3)
O3 C10 Nd1 . 1_454 63.0(3)
C9 C10 Nd1 . 1_454 175.2(4)
O6 C11 O5 . . 121.0(6)
O6 C11 C12 . . 119.8(6)
O5 C11 C12 . . 119.1(5)
O6 C11 Nd1 . . 59.6(3)
O5 C11 Nd1 . . 61.7(3)
C12 C11 Nd1 . . 177.2(5)
C11 C12 C13 . . 115.4(5)
C11 C12 H12A . . 108.4
C13 C12 H12A . . 108.4
C11 C12 H12B . . 108.4
C13 C12 H12B . . 108.4
H12A C12 H12B . . 107.5
C14 C13 C12 . . 112.1(5)
C14 C13 H13A . . 109.2
C12 C13 H13A . . 109.2
C14 C13 H13B . . 109.2
C12 C13 H13B . . 109.2
H13A C13 H13B . . 107.9
C13 C14 C15 . . 114.4(5)
C13 C14 H14A . . 108.7
C15 C14 H14A . . 108.7
C13 C14 H14B . . 108.7
C15 C14 H14B . . 108.7
H14A C14 H14B . . 107.6
C16 C15 C14 . . 113.6(5)
C16 C15 H15A . . 108.9
C14 C15 H15A . . 108.9
C16 C15 H15B . . 108.9
C14 C15 H15B . . 108.9
H15A C15 H15B . . 107.7
C15 C16 C17 . . 114.4(5)
C15 C16 H16A . . 108.7
C17 C16 H16A . . 108.7
C15 C16 H16B . . 108.7
C17 C16 H16B . . 108.7
H16A C16 H16B . . 107.6
C18 C17 C16 . . 112.9(5)
C18 C17 H17A . . 109.0
C16 C17 H17A . . 109.0
C18 C17 H17B . . 109.0
C16 C17 H17B . . 109.0
H17A C17 H17B . . 107.8
C17 C18 C19 . . 113.4(5)
C17 C18 H18A . . 108.9
C19 C18 H18A . . 108.9
C17 C18 H18B . . 108.9
C19 C18 H18B . . 108.9
H18A C18 H18B . . 107.7
C20 C19 C18 . . 112.0(5)
C20 C19 H19A . . 109.2
C18 C19 H19A . . 109.2
C20 C19 H19B . . 109.2
C18 C19 H19B . . 109.2
H19A C19 H19B . . 107.9
O7 C20 O8 . . 124.0(7)
O7 C20 C19 . . 121.4(7)
O8 C20 C19 . . 114.6(6)

loop_
_geom_bond_atom_site_label_1
_geom_bond_atom_site_label_2
_geom_bond_site_symmetry_2
_geom_bond_distance
_geom_bond_publ_flag
Nd1 O3 2_665 2.414(4) y
Nd1 O1 . 2.426(4) y
Nd1 O7 1_666 2.429(5) y
Nd1 O5 2_666 2.453(4) y
Nd1 O4 1_656 2.509(4) y
Nd1 O9 . 2.535(5) y
Nd1 O6 . 2.542(4) y
Nd1 O5 . 2.586(4) y
Nd1 O3 1_656 2.643(4) y
Nd1 C11 . 2.935(6) ?
Nd1 C10 1_656 2.964(6) ?
O1 C1 . 1.235(7) ?
O2 C1 . 1.279(8) ?
O3 C10 . 1.268(7) ?
O3 Nd1 2_665 2.414(4) ?
O3 Nd1 1_454 2.643(4) ?
O4 C10 . 1.258(6) ?
O4 Nd1 1_454 2.509(4) ?
O5 C11 . 1.276(7) ?
O5 Nd1 2_666 2.453(4) ?
O6 C11 . 1.249(6) ?
O7 C20 . 1.217(8) ?
O7 Nd1 1_444 2.429(5) ?
O8 C20 . 1.263(8) ?
O8 H8 . 0.82 ?
C1 C2 . 1.518(9) ?
C2 C3 . 1.507(9) ?
C2 H2A . 0.97 ?
C2 H2B . 0.97 ?
C3 C4 . 1.513(9) ?
C3 H3A . 0.97 ?
C3 H3B . 0.97 ?
C4 C5 . 1.500(9) ?
C4 H4A . 0.97 ?
C4 H4B . 0.97 ?
C5 C6 . 1.507(9) ?
C5 H5A . 0.97 ?
C5 H5B . 0.97 ?
C6 C7 . 1.503(10) ?
C6 H6A . 0.97 ?
C6 H6B . 0.97 ?
C7 C8 . 1.516(9) ?
C7 H7A . 0.97 ?
C7 H7B . 0.97 ?
C8 C9 . 1.492(9) ?
C8 H8A . 0.97 ?
C8 H8B . 0.97 ?
C9 C10 . 1.506(8) ?
C9 H9A . 0.97 ?
C9 H9B . 0.97 ?
C10 Nd1 1_454 2.964(6) ?
C11 C12 . 1.500(8) ?
C12 C13 . 1.529(9) ?
C12 H12A . 0.97 ?
C12 H12B . 0.97 ?
C13 C14 . 1.513(8) ?
C13 H13A . 0.97 ?
C13 H13B . 0.97 ?
C14 C15 . 1.524(9) ?
C14 H14A . 0.97 ?
C14 H14B . 0.97 ?
C15 C16 . 1.514(8) ?
C15 H15A . 0.97 ?
C15 H15B . 0.97 ?
C16 C17 . 1.525(9) ?
C16 H16A . 0.97 ?
C16 H16B . 0.97 ?
C17 C18 . 1.508(8) ?
C17 H17A . 0.97 ?
C17 H17B . 0.97 ?
C18 C19 . 1.522(9) ?
C18 H18A . 0.97 ?
C18 H18B . 0.97 ?
C19 C20 . 1.518(9) ?
C19 H19A . 0.97 ?
C19 H19B . 0.97 ?

loop_
_geom_hbond_atom_site_label_D
_geom_hbond_atom_site_label_H
_geom_hbond_atom_site_label_A
_geom_hbond_site_symmetry_A
_geom_hbond_distance_DH
_geom_hbond_distance_HA
_geom_hbond_distance_DA
_geom_hbond_angle_DHA
_geom_hbond_publ_flag
O8 H8 O2 1_444 0.82 1.70 2.454(7) 152 y

loop_
_geom_torsion_atom_site_label_1
_geom_torsion_atom_site_label_2
_geom_torsion_atom_site_label_3
_geom_torsion_atom_site_label_4
_geom_torsion_site_symmetry_1
_geom_torsion_site_symmetry_4
_geom_torsion
O3 Nd1 O1 C1 2_665 . -123.0(8)
O7 Nd1 O1 C1 1_666 . -47.8(8)
O5 Nd1 O1 C1 2_666 . 39.1(8)
O4 Nd1 O1 C1 1_656 . -1.9(9)
O9 Nd1 O1 C1 . . 139.2(8)
O6 Nd1 O1 C1 . . 161.0(8)
O5 Nd1 O1 C1 . . 108.1(8)
O3 Nd1 O1 C1 1_656 . -93.5(8)
C11 Nd1 O1 C1 . . 134.8(8)
C10 Nd1 O1 C1 1_656 . -47.0(10)
O3 Nd1 O5 C11 2_665 . 7.3(4)
O1 Nd1 O5 C11 . . 78.0(4)
O7 Nd1 O5 C11 1_666 . 122.8(4)
O5 Nd1 O5 C11 2_666 . 160.9(5)
O4 Nd1 O5 C11 1_656 . -139.6(4)
O9 Nd1 O5 C11 . . -81.7(4)
O6 Nd1 O5 C11 . . -3.1(3)
O3 Nd1 O5 C11 1_656 . -83.1(4)
C10 Nd1 O5 C11 1_656 . -116.8(4)
O3 Nd1 O5 Nd1 2_665 2_666 -153.67(16)
O1 Nd1 O5 Nd1 . 2_666 -82.97(19)
O7 Nd1 O5 Nd1 1_666 2_666 -38.1(3)
O5 Nd1 O5 Nd1 2_666 2_666 0.0
O4 Nd1 O5 Nd1 1_656 2_666 59.4(2)
O9 Nd1 O5 Nd1 . 2_666 117.3(2)
O6 Nd1 O5 Nd1 . 2_666 -164.0(3)
O3 Nd1 O5 Nd1 1_656 2_666 115.93(19)
C11 Nd1 O5 Nd1 . 2_666 -160.9(5)
C10 Nd1 O5 Nd1 1_656 2_666 82.2(2)
O3 Nd1 O6 C11 2_665 . -168.1(4)
O1 Nd1 O6 C11 . . -80.2(4)
O7 Nd1 O6 C11 1_666 . -129.4(4)
O5 Nd1 O6 C11 2_666 . -13.2(4)
O4 Nd1 O6 C11 1_656 . 83.9(4)
O9 Nd1 O6 C11 . . 85.2(4)
O5 Nd1 O6 C11 . . 3.1(4)
O3 Nd1 O6 C11 1_656 . 137.7(4)
C10 Nd1 O6 C11 1_656 . 116.4(4)
Nd1 O1 C1 O2 . . 25.9(13)
Nd1 O1 C1 C2 . . -155.4(6)
O1 C1 C2 C3 . . -5.6(9)
O2 C1 C2 C3 . . 173.2(6)
C1 C2 C3 C4 . . -173.4(6)
C2 C3 C4 C5 . . 175.8(6)
C3 C4 C5 C6 . . -175.3(6)
C4 C5 C6 C7 . . 177.6(6)
C5 C6 C7 C8 . . 178.7(6)
C6 C7 C8 C9 . . 177.2(6)
C7 C8 C9 C10 . . 174.3(6)
Nd1 O4 C10 O3 1_454 . -2.8(7)
Nd1 O4 C10 C9 1_454 . 179.2(5)
Nd1 O3 C10 O4 2_665 . 148.9(5)
Nd1 O3 C10 O4 1_454 . 2.7(6)
Nd1 O3 C10 C9 2_665 . -33.2(11)
Nd1 O3 C10 C9 1_454 . -179.5(6)
Nd1 O3 C10 Nd1 2_665 1_454 146.2(8)
C8 C9 C10 O4 . . -48.4(9)
C8 C9 C10 O3 . . 133.8(7)
Nd1 O6 C11 O5 . . -5.8(6)
Nd1 O6 C11 C12 . . 176.8(5)
Nd1 O5 C11 O6 2_666 . 150.9(5)
Nd1 O5 C11 O6 . . 5.6(6)
Nd1 O5 C11 C12 2_666 . -31.7(11)
Nd1 O5 C11 C12 . . -176.9(5)
Nd1 O5 C11 Nd1 2_666 . 145.3(8)
O3 Nd1 C11 O6 2_665 . 11.6(4)
O1 Nd1 C11 O6 . . 91.6(4)
O7 Nd1 C11 O6 1_666 . 86.3(5)
O5 Nd1 C11 O6 2_666 . 168.1(4)
O4 Nd1 C11 O6 1_656 . -121.6(4)
O9 Nd1 C11 O6 . . -85.4(4)
O5 Nd1 C11 O6 . . -174.4(6)
O3 Nd1 C11 O6 1_656 . -53.6(4)
C10 Nd1 C11 O6 1_656 . -87.1(4)
O3 Nd1 C11 O5 2_665 . -174.0(3)
O1 Nd1 C11 O5 . . -94.0(4)
O7 Nd1 C11 O5 1_666 . -99.3(5)
O5 Nd1 C11 O5 2_666 . -17.5(4)
O4 Nd1 C11 O5 1_656 . 52.8(4)
O9 Nd1 C11 O5 . . 89.0(4)
O6 Nd1 C11 O5 . . 174.4(6)
O3 Nd1 C11 O5 1_656 . 120.8(3)
C10 Nd1 C11 O5 1_656 . 87.3(4)
O6 C11 C12 C13 . . -14.8(9)
O5 C11 C12 C13 . . 167.7(6)
C11 C12 C13 C14 . . -174.6(6)
C12 C13 C14 C15 . . 178.5(6)
C13 C14 C15 C16 . . -178.2(6)
C14 C15 C16 C17 . . -179.4(6)
C15 C16 C17 C18 . . -179.4(6)
C16 C17 C18 C19 . . -179.3(6)
C17 C18 C19 C20 . . -179.3(6)
Nd1 O7 C20 O8 1_444 . -27.7(16)
Nd1 O7 C20 C19 1_444 . 150.9(8)
C18 C19 C20 O7 . . -104.7(8)
C18 C19 C20 O8 . . 74.0(8)
